data_4122861
loop_
_publ_author_name
'Frank, Ren\'e'
'Howell, James'
'Tirfoin, R\'emi'
'Dange, Deepak'
'Jones, Cameron'
'Mingos, D Michael P'
'Aldridge, Simon'

_publ_section_title
;
 Circumventing redox chemistry: synthesis of transition metal boryl
 complexes from a boryl nucleophile by decarbonylation.
;
_journal_issue 44
_journal_name_full 'Journal of the American Chemical Society'
_journal_page_first 15730
_journal_page_last 15741
_journal_paper_doi 10.1021/ja508979x
_journal_volume 136
_journal_year 2014
_chemical_formula_moiety 'C37 H48 B1 Fe1 N2 O2 S1'
_chemical_formula_sum 'C37 H48 B Fe N2 O2 S'
_chemical_formula_weight 651.52
_space_group_IT_number 14
_symmetry_cell_setting monoclinic
_symmetry_space_group_name_Hall '-P 2ybc'
_symmetry_space_group_name_H-M 'P 1 21/c 1'
_atom_sites_solution_hydrogens difmap
_atom_sites_solution_primary other
_audit_creation_date 2014-03-26
_audit_creation_method CRYSTALS_ver_14.43
_cell_angle_alpha 90
_cell_angle_beta 98.4399(19)
_cell_angle_gamma 90
_cell_formula_units_Z 4
_cell_length_a 10.7633(2)
_cell_length_b 17.1573(4)
_cell_length_c 19.4817(4)
_cell_measurement_reflns_used 7842
_cell_measurement_temperature 150
_cell_measurement_theta_max 77
_cell_measurement_theta_min 4
_cell_volume 3558.71(13)
_computing_cell_refinement 'CrysAlis, (Oxford Diffraction, 2002)'
_computing_data_collection 'SuperNova, (Oxford Diffraction, 2010)'
_computing_data_reduction 'CrysAlis, (Oxford Diffraction, 2002)'
_computing_molecular_graphics 'CAMERON (Watkin et al., 1996)'
_computing_publication_material 'CRYSTALS (Betteridge et al., 2003)'
_computing_structure_refinement 'CRYSTALS (Betteridge et al., 2003)'
_computing_structure_solution 'Superflip (Palatinus & Chapuis, 2007)'
_diffrn_ambient_temperature 150
_diffrn_measured_fraction_theta_full 0.997
_diffrn_measured_fraction_theta_max 0.988
_diffrn_measurement_device Area
_diffrn_measurement_device_type 'Oxford Diffraction SuperNova'
_diffrn_measurement_method \w
_diffrn_radiation_monochromator graphite
_diffrn_radiation_type 'Cu K\a'
_diffrn_radiation_wavelength 1.54180
_diffrn_reflns_av_R_equivalents 0.027
_diffrn_reflns_limit_h_max 13
_diffrn_reflns_limit_h_min -13
_diffrn_reflns_limit_k_max 19
_diffrn_reflns_limit_k_min -21
_diffrn_reflns_limit_l_max 19
_diffrn_reflns_limit_l_min -24
_diffrn_reflns_number 20078
_diffrn_reflns_theta_full 74.488
_diffrn_reflns_theta_max 76.792
_diffrn_reflns_theta_min 3.449
_diffrn_standards_number 0
_exptl_absorpt_coefficient_mu 4.195
_exptl_absorpt_correction_T_max 0.71
_exptl_absorpt_correction_T_min 0.53
_exptl_absorpt_correction_type multi-scan
_exptl_absorpt_process_details 'CrysAlis, (Oxford Diffraction, 2002)'
_exptl_crystal_colour dark_orange
_exptl_crystal_density_diffrn 1.216
_exptl_crystal_density_method 'not measured'
_exptl_crystal_description needle
_exptl_crystal_F_000 1388
_exptl_crystal_size_max 0.190
_exptl_crystal_size_mid 0.100
_exptl_crystal_size_min 0.080
_refine_diff_density_max 1.03
_refine_diff_density_min -0.75
_refine_ls_extinction_method None
_refine_ls_goodness_of_fit_ref 0.9902
_refine_ls_hydrogen_treatment constr
_refine_ls_matrix_type full
_refine_ls_number_parameters 397
_refine_ls_number_reflns 7401
_refine_ls_number_restraints 0
_refine_ls_R_factor_all 0.0553
_refine_ls_R_factor_gt 0.0493
_refine_ls_shift/su_max 0.0009186
_refine_ls_shift/su_mean 0.0000328
_refine_ls_structure_factor_coef Fsqd
_refine_ls_weighting_details
;
 Method= Modified Sheldrick 
 w=1/[\s^2^(F^2^) + ( 0.07P)^2^ + 2.88P] 
 ,where P=(max(Fo^2^,0) + 2Fc^2^)/3 
;
_refine_ls_weighting_scheme calc
_refine_ls_wR_factor_all 0.1352
_refine_ls_wR_factor_gt 0.1298
_refine_ls_wR_factor_ref 0.1352
_reflns_limit_h_max 13
_reflns_limit_h_min -13
_reflns_limit_k_max 21
_reflns_limit_k_min 0
_reflns_limit_l_max 24
_reflns_limit_l_min 0
_reflns_number_gt 6541
_reflns_number_total 7427
_reflns_threshold_expression I>2.0\s(I)
_oxford_diffrn_Wilson_B_factor 2.64
_oxford_diffrn_Wilson_scale 0.07
_oxford_refine_ls_r_factor_ref 0.0553
_oxford_refine_ls_scale 4.12(6)
_oxford_reflns_number_all 7401
_oxford_reflns_threshold_expression_ref I>-3.0\s(I)
_oxford_structure_analysis_title '182RFRT14 in P 21/c'
_cod_data_source_file ja508979x_si_002.cif
_cod_data_source_block 16
_cod_depositor_comments
;
The following automatic conversions were performed:

'_atom_sites_solution_primary' value 'Other' changed to 'other'
according to
/home/saulius/struct/COD-crude-data--automatic-downloads/rss-feeds/ACS/lib/dictionaries/cif_core.dic
dictionary named 'cif_core.dic' version 2.4.2 from 2011-04-26.

Automatic conversion script
Id: cif_fix_values 2827 2014-09-09 07:05:25Z andrius 

 Adding full bibliography for 4122854--4122863.cif.
;
_cod_original_sg_symbol_H-M 'P 21/c '
_cod_original_formula_sum 'C37 H48 B1 Fe1 N2 O2 S1'
_cod_database_code 4122861

loop_
_symmetry_equiv_pos_as_xyz
x,y,z
-x,-y,-z
x,-y+1/2,z+1/2
-x,y+1/2,-z+1/2

loop_
_atom_site_label
_atom_site_type_symbol
_atom_site_fract_x
_atom_site_fract_y
_atom_site_fract_z
_atom_site_U_iso_or_equiv
_atom_site_occupancy
_atom_site_adp_type
_atom_site_refinement_flags_posn
Fe1 Fe 0.60495(3) 0.41045(2) 0.662710(17) 0.0257 1.0000 Uani .
C2 C 0.68077(19) 0.50881(12) 0.63193(11) 0.0254 1.0000 Uani .
O3 O 0.67393(16) 0.52342(10) 0.56911(8) 0.0335 1.0000 Uani .
B4 B 0.7507(2) 0.56651(13) 0.68853(12) 0.0229 1.0000 Uani .
N5 N 0.69999(16) 0.61499(10) 0.73784(9) 0.0242 1.0000 Uani .
C6 C 0.5721(2) 0.63084(12) 0.74636(11) 0.0264 1.0000 Uani .
C7 C 0.5293(2) 0.61038(14) 0.80878(12) 0.0315 1.0000 Uani .
C8 C 0.6116(2) 0.57024(14) 0.86827(12) 0.0342 1.0000 Uani .
C9 C 0.5487(3) 0.49906(18) 0.89537(16) 0.0497 1.0000 Uani .
C10 C 0.6494(3) 0.62756(17) 0.92798(14) 0.0473 1.0000 Uani .
C11 C 0.4059(3) 0.62905(18) 0.81580(15) 0.0445 1.0000 Uani .
C12 C 0.3273(3) 0.6651(2) 0.76355(17) 0.0517 1.0000 Uani .
C13 C 0.3700(2) 0.68422(17) 0.70193(15) 0.0436 1.0000 Uani .
C14 C 0.4936(2) 0.66904(14) 0.69243(12) 0.0314 1.0000 Uani .
C15 C 0.5405(3) 0.69762(15) 0.62673(12) 0.0370 1.0000 Uani .
C16 C 0.4380(4) 0.6999(2) 0.56321(15) 0.0647 1.0000 Uani .
C17 C 0.6019(3) 0.77726(17) 0.63870(16) 0.0516 1.0000 Uani .
C18 C 0.7996(2) 0.65925(13) 0.77270(11) 0.0284 1.0000 Uani .
C19 C 0.9066(2) 0.64030(13) 0.74890(11) 0.0284 1.0000 Uani .
N20 N 0.88196(17) 0.58326(10) 0.69732(9) 0.0247 1.0000 Uani .
C21 C 0.97129(19) 0.56483(13) 0.65135(11) 0.0266 1.0000 Uani .
C22 C 0.9838(2) 0.61686(15) 0.59733(12) 0.0310 1.0000 Uani .
C23 C 0.9084(2) 0.69129(15) 0.58664(13) 0.0361 1.0000 Uani .
C24 C 0.9934(4) 0.76234(19) 0.60176(18) 0.0569 1.0000 Uani .
C25 C 0.8340(3) 0.69536(19) 0.51420(15) 0.0516 1.0000 Uani .
C26 C 1.0695(2) 0.59875(17) 0.55218(13) 0.0397 1.0000 Uani .
C27 C 1.1381(2) 0.53068(18) 0.55948(14) 0.0428 1.0000 Uani .
C28 C 1.1237(2) 0.47977(16) 0.61291(14) 0.0392 1.0000 Uani .
C29 C 1.0417(2) 0.49561(14) 0.66038(13) 0.0313 1.0000 Uani .
C30 C 1.0318(2) 0.44185(15) 0.72061(15) 0.0414 1.0000 Uani .
C31 C 1.0689(3) 0.35732(18) 0.7075(2) 0.0590 1.0000 Uani .
C32 C 1.1093(4) 0.4723(2) 0.78652(16) 0.0589 1.0000 Uani .
C33 C 0.6955(2) 0.40376(14) 0.74383(13) 0.0312 1.0000 Uani .
S34 S 0.76944(7) 0.39049(5) 0.81568(4) 0.0490 1.0000 Uani .
C35 C 0.4508(3) 0.33973(16) 0.61853(15) 0.0433 1.0000 Uani .
C36 C 0.4445(2) 0.41292(17) 0.58521(14) 0.0410 1.0000 Uani .
C37 C 0.4317(2) 0.46970(17) 0.63480(19) 0.0508 1.0000 Uani .
C38 C 0.4336(2) 0.4322(3) 0.69931(17) 0.0614 1.0000 Uani .
C39 C 0.4435(3) 0.3511(2) 0.68823(15) 0.0541 1.0000 Uani .
C40 C 0.7164(3) 0.36070(15) 0.62201(14) 0.0392 1.0000 Uani .
O41 O 0.7927(2) 0.32178(17) 0.59437(11) 0.0640 1.0000 Uani .
H81 H 0.6870 0.5521 0.8513 0.0405 1.0000 Uiso R
H93 H 0.6071 0.4713 0.9296 0.0735 1.0000 Uiso R
H92 H 0.4774 0.5135 0.9160 0.0736 1.0000 Uiso R
H91 H 0.5216 0.4639 0.8572 0.0732 1.0000 Uiso R
H101 H 0.7032 0.6029 0.9655 0.0703 1.0000 Uiso R
H102 H 0.5756 0.6471 0.9457 0.0707 1.0000 Uiso R
H103 H 0.6940 0.6712 0.9113 0.0701 1.0000 Uiso R
H111 H 0.3771 0.6170 0.8560 0.0535 1.0000 Uiso R
H121 H 0.2440 0.6770 0.7696 0.0624 1.0000 Uiso R
H131 H 0.3159 0.7073 0.6662 0.0521 1.0000 Uiso R
H151 H 0.6052 0.6620 0.6165 0.0438 1.0000 Uiso R
H161 H 0.4748 0.7122 0.5224 0.0963 1.0000 Uiso R
H162 H 0.3764 0.7388 0.5702 0.0969 1.0000 Uiso R
H163 H 0.3983 0.6495 0.5567 0.0968 1.0000 Uiso R
H173 H 0.6337 0.7942 0.5977 0.0767 1.0000 Uiso R
H172 H 0.6691 0.7771 0.6777 0.0764 1.0000 Uiso R
H171 H 0.5379 0.8142 0.6484 0.0765 1.0000 Uiso R
H181 H 0.7913 0.6955 0.8069 0.0341 1.0000 Uiso R
H191 H 0.9865 0.6612 0.7627 0.0342 1.0000 Uiso R
H231 H 0.8485 0.6906 0.6196 0.0423 1.0000 Uiso R
H241 H 0.9439 0.8093 0.5963 0.0845 1.0000 Uiso R
H242 H 1.0387 0.7612 0.6484 0.0846 1.0000 Uiso R
H243 H 1.0518 0.7642 0.5696 0.0849 1.0000 Uiso R
H251 H 0.7789 0.7392 0.5094 0.0767 1.0000 Uiso R
H252 H 0.8909 0.6991 0.4806 0.0762 1.0000 Uiso R
H253 H 0.7855 0.6493 0.5050 0.0768 1.0000 Uiso R
H261 H 1.0786 0.6328 0.5166 0.0477 1.0000 Uiso R
H271 H 1.1940 0.5185 0.5287 0.0509 1.0000 Uiso R
H281 H 1.1708 0.4334 0.6166 0.0468 1.0000 Uiso R
H301 H 0.9448 0.4399 0.7271 0.0494 1.0000 Uiso R
H313 H 1.0456 0.3260 0.7448 0.0877 1.0000 Uiso R
H312 H 1.1582 0.3522 0.7065 0.0876 1.0000 Uiso R
H311 H 1.0233 0.3371 0.6649 0.0874 1.0000 Uiso R
H321 H 1.0979 0.4400 0.8255 0.0880 1.0000 Uiso R
H322 H 1.1978 0.4740 0.7821 0.0875 1.0000 Uiso R
H323 H 1.0821 0.5244 0.7962 0.0878 1.0000 Uiso R
H351 H 0.4576 0.2894 0.5969 0.0522 1.0000 Uiso R
H361 H 0.4470 0.4219 0.5354 0.0490 1.0000 Uiso R
H371 H 0.4228 0.5247 0.6260 0.0611 1.0000 Uiso R
H381 H 0.4225 0.4565 0.7428 0.0729 1.0000 Uiso R
H391 H 0.4479 0.3112 0.7236 0.0654 1.0000 Uiso R
C1 C 0.9494(5) 0.4740(3) 0.0090(2) 0.0895 1.0000 Uani .
C3 C 0.9790(6) 0.4076(3) 0.0528(3) 0.0998 1.0000 Uani .
C4 C 0.8636(7) 0.3601(4) 0.0649(4) 0.1361 1.0000 Uani .
H41 H 0.8672 0.3081 0.0479 0.2052 1.0000 Uiso R
H42 H 0.8543 0.3607 0.1130 0.2049 1.0000 Uiso R
H43 H 0.7952 0.3872 0.0373 0.2050 1.0000 Uiso R
H31 H 1.0236 0.4268 0.0995 0.1232 1.0000 Uiso R
H32 H 1.0368 0.3731 0.0296 0.1235 1.0000 Uiso R
H11 H 0.8919 0.5065 0.0343 0.1097 1.0000 Uiso R
H12 H 0.9010 0.4544 -0.0346 0.1096 1.0000 Uiso R

loop_
_atom_site_aniso_label
_atom_site_aniso_U_11
_atom_site_aniso_U_22
_atom_site_aniso_U_33
_atom_site_aniso_U_23
_atom_site_aniso_U_13
_atom_site_aniso_U_12
Fe1 0.02562(18) 0.02480(18) 0.02575(18) -0.00256(13) 0.00069(12) -0.00203(13)
C2 0.0229(9) 0.0252(10) 0.0280(10) -0.0025(8) 0.0036(8) 0.0024(8)
O3 0.0402(9) 0.0319(8) 0.0272(8) -0.0002(6) 0.0011(6) -0.0060(7)
B4 0.0254(11) 0.0204(10) 0.0227(10) -0.0005(8) 0.0027(8) 0.0009(8)
N5 0.0243(8) 0.0223(8) 0.0260(8) -0.0034(7) 0.0036(7) 0.0002(7)
C6 0.0264(10) 0.0242(10) 0.0290(10) -0.0053(8) 0.0056(8) 0.0027(8)
C7 0.0340(11) 0.0299(11) 0.0315(11) -0.0049(9) 0.0083(9) 0.0009(9)
C8 0.0420(13) 0.0323(12) 0.0293(11) -0.0006(9) 0.0086(10) 0.0022(10)
C9 0.0649(19) 0.0421(15) 0.0446(15) 0.0042(12) 0.0165(13) -0.0064(13)
C10 0.0636(18) 0.0419(15) 0.0342(13) -0.0058(11) 0.0003(12) 0.0041(13)
C11 0.0383(13) 0.0542(16) 0.0449(14) -0.0003(12) 0.0193(11) 0.0042(12)
C12 0.0318(13) 0.0644(19) 0.0614(18) -0.0012(15) 0.0157(12) 0.0118(13)
C13 0.0338(12) 0.0506(16) 0.0452(14) -0.0013(12) 0.0019(10) 0.0132(11)
C14 0.0334(11) 0.0288(11) 0.0319(11) -0.0045(9) 0.0042(9) 0.0072(9)
C15 0.0470(14) 0.0351(12) 0.0287(11) -0.0008(9) 0.0049(10) 0.0142(10)
C16 0.076(2) 0.083(3) 0.0320(14) 0.0008(15) -0.0047(14) 0.0134(19)
C17 0.077(2) 0.0397(15) 0.0405(14) 0.0037(12) 0.0167(14) 0.0039(14)
C18 0.0331(11) 0.0256(10) 0.0260(10) -0.0065(8) 0.0029(8) -0.0035(8)
C19 0.0276(10) 0.0284(11) 0.0279(10) -0.0047(8) 0.0002(8) -0.0048(8)
N20 0.0242(8) 0.0228(8) 0.0275(9) -0.0020(7) 0.0045(7) -0.0006(6)
C21 0.0221(9) 0.0279(10) 0.0300(10) -0.0047(8) 0.0041(8) -0.0026(8)
C22 0.0270(10) 0.0369(12) 0.0281(10) -0.0019(9) 0.0012(8) -0.0019(9)
C23 0.0403(13) 0.0361(13) 0.0327(12) 0.0048(10) 0.0082(10) 0.0010(10)
C24 0.074(2) 0.0428(16) 0.0549(18) -0.0037(13) 0.0114(16) -0.0105(15)
C25 0.0598(18) 0.0480(16) 0.0432(15) 0.0059(13) -0.0049(13) 0.0121(14)
C26 0.0332(12) 0.0553(16) 0.0314(12) 0.0017(11) 0.0071(10) -0.0002(11)
C27 0.0288(11) 0.0638(18) 0.0372(13) -0.0068(12) 0.0097(10) 0.0047(11)
C28 0.0253(11) 0.0431(14) 0.0496(14) -0.0086(11) 0.0066(10) 0.0061(10)
C29 0.0219(10) 0.0309(11) 0.0410(12) -0.0031(9) 0.0037(9) -0.0007(8)
C30 0.0344(12) 0.0338(13) 0.0585(16) 0.0095(12) 0.0147(11) 0.0065(10)
C31 0.0567(18) 0.0357(15) 0.086(2) 0.0101(15) 0.0142(17) 0.0090(13)
C32 0.079(2) 0.0520(18) 0.0466(16) 0.0140(14) 0.0110(15) 0.0111(16)
C33 0.0289(11) 0.0291(11) 0.0362(12) 0.0029(9) 0.0072(9) -0.0002(9)
S34 0.0479(4) 0.0550(4) 0.0420(4) 0.0015(3) -0.0004(3) 0.0020(3)
C35 0.0397(13) 0.0382(14) 0.0490(15) -0.0058(11) -0.0037(11) -0.0154(11)
C36 0.0317(12) 0.0521(16) 0.0355(13) 0.0058(11) -0.0073(10) -0.0101(11)
C37 0.0236(11) 0.0395(14) 0.084(2) -0.0087(14) -0.0091(12) 0.0014(10)
C38 0.0228(12) 0.111(3) 0.0502(17) -0.0359(19) 0.0064(11) -0.0092(15)
C39 0.0356(13) 0.081(2) 0.0437(15) 0.0195(15) -0.0003(11) -0.0243(14)
C40 0.0423(13) 0.0330(12) 0.0409(13) -0.0074(10) 0.0014(11) -0.0005(10)
O41 0.0513(12) 0.1008(19) 0.0435(11) -0.0230(12) 0.0192(10) -0.0059(12)
C1 0.112(4) 0.091(3) 0.068(3) -0.004(2) 0.022(2) -0.006(3)
C3 0.129(5) 0.105(4) 0.069(3) -0.006(3) 0.027(3) -0.002(3)
C4 0.167(6) 0.124(5) 0.138(5) -0.030(4) 0.090(5) -0.045(5)

loop_
_atom_type_symbol
_atom_type_scat_dispersion_real
_atom_type_scat_dispersion_imag
_atom_type_scat_Cromer_Mann_a1
_atom_type_scat_Cromer_Mann_b1
_atom_type_scat_Cromer_Mann_a2
_atom_type_scat_Cromer_Mann_b2
_atom_type_scat_Cromer_Mann_a3
_atom_type_scat_Cromer_Mann_b3
_atom_type_scat_Cromer_Mann_a4
_atom_type_scat_Cromer_Mann_b4
_atom_type_scat_Cromer_Mann_c
_atom_type_scat_source
C 0.0181 0.0091 2.3100 20.8439 1.0200 10.2075 1.5886 0.5687 0.8650 51.6512 0.2156 'International Tables Vol C 4.2.6.8 and 6.1.1.4'
H 0.0000 0.0000 0.4930 10.5109 0.3229 26.1257 0.1402 3.1424 0.0408 57.7998 0.0030 'International Tables Vol C 4.2.6.8 and 6.1.1.4'
S 0.3331 0.5567 6.9053 1.4679 5.2034 22.2151 1.4379 0.2536 1.5863 56.1720 0.8669 'International Tables Vol C 4.2.6.8 and 6.1.1.4'
O 0.0492 0.0322 3.0485 13.2771 2.2868 5.7011 1.5463 0.3239 0.8670 32.9089 0.2508 'International Tables Vol C 4.2.6.8 and 6.1.1.4'
Fe -1.1336 3.1974 11.7695 4.7611 7.3573 0.3072 3.5222 15.3535 2.3045 76.8805 1.0369 'International Tables Vol C 4.2.6.8 and 6.1.1.4'
N 0.0311 0.0180 12.2126 0.0057 3.1322 9.8933 2.0125 28.9975 1.1663 0.5826 -11.5290 'International Tables Vol C 4.2.6.8 and 6.1.1.4'
B 0.0090 0.0039 2.0545 23.2185 1.3326 1.0210 1.0979 60.3498 0.7068 0.1403 -0.1932 'International Tables Vol C 4.2.6.8 and 6.1.1.4'

loop_
_geom_angle_atom_site_label_1
_geom_angle_site_symmetry_1
_geom_angle_atom_site_label_2
_geom_angle_atom_site_label_3
_geom_angle
_geom_angle_publ_flag
C2 . Fe1 C33 97.43(10) yes
C2 . Fe1 C35 133.26(10) yes
C33 . Fe1 C35 129.05(11) yes
C2 . Fe1 C36 95.45(9) yes
C33 . Fe1 C36 160.03(11) yes
C35 . Fe1 C36 38.74(11) yes
C2 . Fe1 C37 84.32(10) yes
C33 . Fe1 C37 128.31(12) yes
C35 . Fe1 C37 64.35(11) yes
C36 . Fe1 C37 38.32(12) yes
C2 . Fe1 C38 111.57(13) yes
C33 . Fe1 C38 96.08(12) yes
C35 . Fe1 C38 64.48(12) yes
C36 . Fe1 C38 64.88(11) yes
C37 . Fe1 C38 38.95(14) yes
C2 . Fe1 C39 148.49(12) yes
C33 . Fe1 C39 97.11(11) yes
C35 . Fe1 C39 37.89(11) yes
C36 . Fe1 C39 64.53(11) yes
C37 . Fe1 C39 64.79(13) yes
C2 . Fe1 C40 86.50(11) yes
C33 . Fe1 C40 92.84(12) yes
C35 . Fe1 C40 94.81(12) yes
C36 . Fe1 C40 103.15(12) yes
C37 . Fe1 C40 138.64(13) yes
C38 . Fe1 C39 38.95(15) yes
C38 . Fe1 C40 158.50(13) yes
C39 . Fe1 C40 120.48(14) yes
Fe1 . C2 O3 119.82(16) yes
Fe1 . C2 B4 119.33(15) yes
O3 . C2 B4 120.85(19) yes
C2 . B4 N5 129.60(19) yes
C2 . B4 N20 124.69(19) yes
N5 . B4 N20 105.63(18) yes
B4 . N5 C6 130.62(18) yes
B4 . N5 C18 107.36(17) yes
C6 . N5 C18 121.19(17) yes
N5 . C6 C7 119.6(2) yes
N5 . C6 C14 118.81(19) yes
C7 . C6 C14 121.6(2) yes
C6 . C7 C8 123.0(2) yes
C6 . C7 C11 117.8(2) yes
C8 . C7 C11 119.2(2) yes
C7 . C8 C9 112.8(2) yes
C7 . C8 C10 110.4(2) yes
C9 . C8 C10 109.4(2) yes
C7 . C8 H81 108.0 no
C9 . C8 H81 107.2 no
C10 . C8 H81 108.8 no
C8 . C9 H93 110.7 no
C8 . C9 H92 111.3 no
H93 . C9 H92 108.6 no
C8 . C9 H91 109.4 no
H93 . C9 H91 108.2 no
H92 . C9 H91 108.5 no
C8 . C10 H101 110.9 no
C8 . C10 H102 110.7 no
H101 . C10 H102 108.4 no
C8 . C10 H103 109.2 no
H101 . C10 H103 108.7 no
H102 . C10 H103 108.9 no
C7 . C11 C12 121.6(2) yes
C7 . C11 H111 119.0 no
C12 . C11 H111 119.4 no
C11 . C12 C13 120.2(2) yes
C11 . C12 H121 120.0 no
C13 . C12 H121 119.9 no
C12 . C13 C14 121.0(3) yes
C12 . C13 H131 120.0 no
C14 . C13 H131 119.0 no
C6 . C14 C13 117.9(2) yes
C6 . C14 C15 122.6(2) yes
C13 . C14 C15 119.4(2) yes
C14 . C15 C16 113.5(2) yes
C14 . C15 C17 110.5(2) yes
C16 . C15 C17 110.2(3) yes
C14 . C15 H151 107.9 no
C16 . C15 H151 107.7 no
C17 . C15 H151 106.8 no
C15 . C16 H161 109.8 no
C15 . C16 H162 109.4 no
H161 . C16 H162 110.0 no
C15 . C16 H163 109.6 no
H161 . C16 H163 108.3 no
H162 . C16 H163 109.8 no
C15 . C17 H173 110.2 no
C15 . C17 H172 112.1 no
H173 . C17 H172 109.7 no
C15 . C17 H171 108.0 no
H173 . C17 H171 108.2 no
H172 . C17 H171 108.5 no
N5 . C18 C19 109.54(18) yes
N5 . C18 H181 124.4 no
C19 . C18 H181 126.1 no
C18 . C19 N20 109.58(19) yes
C18 . C19 H191 127.4 no
N20 . C19 H191 123.0 no
C19 . N20 B4 107.88(17) yes
C19 . N20 C21 121.71(18) yes
B4 . N20 C21 128.31(18) yes
N20 . C21 C22 118.2(2) yes
N20 . C21 C29 120.3(2) yes
C22 . C21 C29 121.5(2) yes
C21 . C22 C23 122.2(2) yes
C21 . C22 C26 118.4(2) yes
C23 . C22 C26 119.4(2) yes
C22 . C23 C24 110.7(2) yes
C22 . C23 C25 111.5(2) yes
C24 . C23 C25 111.2(2) yes
C22 . C23 H231 107.0 no
C24 . C23 H231 108.6 no
C25 . C23 H231 107.7 no
C23 . C24 H241 109.9 no
C23 . C24 H242 111.7 no
H241 . C24 H242 108.4 no
C23 . C24 H243 109.6 no
H241 . C24 H243 107.9 no
H242 . C24 H243 109.3 no
C23 . C25 H251 111.2 no
C23 . C25 H252 109.5 no
H251 . C25 H252 109.2 no
C23 . C25 H253 109.7 no
H251 . C25 H253 108.8 no
H252 . C25 H253 108.2 no
C22 . C26 C27 121.1(2) yes
C22 . C26 H261 118.9 no
C27 . C26 H261 120.0 no
C26 . C27 C28 119.6(2) yes
C26 . C27 H271 120.6 no
C28 . C27 H271 119.7 no
C27 . C28 C29 121.8(2) yes
C27 . C28 H281 118.2 no
C29 . C28 H281 120.0 no
C21 . C29 C28 117.6(2) yes
C21 . C29 C30 121.0(2) yes
C28 . C29 C30 121.3(2) yes
C29 . C30 C31 113.5(2) yes
C29 . C30 C32 110.8(2) yes
C31 . C30 C32 110.0(3) yes
C29 . C30 H301 107.7 no
C31 . C30 H301 105.7 no
C32 . C30 H301 108.9 no
C30 . C31 H313 107.3 no
C30 . C31 H312 111.8 no
H313 . C31 H312 109.4 no
C30 . C31 H311 111.8 no
H313 . C31 H311 107.0 no
H312 . C31 H311 109.4 no
C30 . C32 H321 110.6 no
C30 . C32 H322 111.2 no
H321 . C32 H322 109.2 no
C30 . C32 H323 109.8 no
H321 . C32 H323 107.5 no
H322 . C32 H323 108.5 no
Fe1 . C33 S34 174.68(17) yes
Fe1 . C35 C36 70.20(14) yes
Fe1 . C35 C39 71.17(15) yes
C36 . C35 C39 108.7(3) yes
Fe1 . C35 H351 125.4 no
C36 . C35 H351 126.5 no
C39 . C35 H351 124.8 no
Fe1 . C36 C35 71.06(14) yes
Fe1 . C36 C37 70.93(15) yes
C35 . C36 C37 107.8(3) yes
Fe1 . C36 H361 124.5 no
C35 . C36 H361 125.8 no
C37 . C36 H361 126.3 no
Fe1 . C37 C36 70.75(15) yes
Fe1 . C37 C38 69.87(16) yes
C36 . C37 C38 108.0(3) yes
Fe1 . C37 H371 125.2 no
C36 . C37 H371 125.5 no
C38 . C37 H371 126.5 no
Fe1 . C38 C37 71.19(16) yes
Fe1 . C38 C39 71.63(17) yes
C37 . C38 C39 107.8(3) yes
Fe1 . C38 H381 126.8 no
C37 . C38 H381 126.6 no
C39 . C38 H381 125.4 no
Fe1 . C39 C38 69.41(16) yes
Fe1 . C39 C35 70.94(15) yes
C38 . C39 C35 107.7(3) yes
Fe1 . C39 H391 123.2 no
C38 . C39 H391 125.7 no
C35 . C39 H391 126.6 no
Fe1 . C40 O41 176.6(3) yes
C1 2_765 C1 C3 120.7(6) yes
C1 2_765 C1 H11 107.8 no
C3 . C1 H11 104.3 no
C1 2_765 C1 H12 108.3 no
C3 . C1 H12 106.5 no
H11 . C1 H12 108.8 no
C1 . C3 C4 113.6(6) yes
C1 . C3 H31 108.0 no
C4 . C3 H31 108.7 no
C1 . C3 H32 107.3 no
C4 . C3 H32 108.8 no
H31 . C3 H32 110.3 no
C3 . C4 H41 111.7 no
C3 . C4 H42 110.4 no
H41 . C4 H42 111.3 no
C3 . C4 H43 103.2 no
H41 . C4 H43 108.9 no
H42 . C4 H43 111.0 no

loop_
_geom_bond_atom_site_label_1
_geom_bond_atom_site_label_2
_geom_bond_site_symmetry_2
_geom_bond_distance
_geom_bond_publ_flag
Fe1 C2 . 2.004(2) yes
Fe1 C33 . 1.734(2) yes
Fe1 C35 . 2.132(2) yes
Fe1 C36 . 2.121(2) yes
Fe1 C37 . 2.123(3) yes
Fe1 C38 . 2.106(3) yes
Fe1 C39 . 2.135(3) yes
Fe1 C40 . 1.754(3) yes
C2 O3 . 1.241(3) yes
C2 B4 . 1.587(3) yes
B4 N5 . 1.438(3) yes
B4 N20 . 1.427(3) yes
N5 C6 . 1.436(3) yes
N5 C18 . 1.405(3) yes
C6 C7 . 1.407(3) yes
C6 C14 . 1.410(3) yes
C7 C8 . 1.517(3) yes
C7 C11 . 1.392(3) yes
C8 C9 . 1.528(4) yes
C8 C10 . 1.532(3) yes
C8 H81 . 0.971 no
C9 H93 . 0.971 no
C9 H92 . 0.950 no
C9 H91 . 0.968 no
C10 H101 . 0.961 no
C10 H102 . 0.971 no
C10 H103 . 0.971 no
C11 C12 . 1.372(4) yes
C11 H111 . 0.908 no
C12 C13 . 1.387(4) yes
C12 H121 . 0.943 no
C13 C14 . 1.394(3) yes
C13 H131 . 0.928 no
C14 C15 . 1.524(3) yes
C15 C16 . 1.533(4) yes
C15 C17 . 1.521(4) yes
C15 H151 . 0.970 no
C16 H161 . 0.963 no
C16 H162 . 0.964 no
C16 H163 . 0.965 no
C17 H173 . 0.959 no
C17 H172 . 0.969 no
C17 H171 . 0.975 no
C18 C19 . 1.344(3) yes
C18 H181 . 0.925 no
C19 N20 . 1.400(3) yes
C19 H191 . 0.933 no
N20 C21 . 1.442(3) yes
C21 C22 . 1.401(3) yes
C21 C29 . 1.406(3) yes
C22 C23 . 1.511(3) yes
C22 C26 . 1.400(3) yes
C23 C24 . 1.527(4) yes
C23 C25 . 1.519(4) yes
C23 H231 . 0.975 no
C24 H241 . 0.963 no
C24 H242 . 0.966 no
C24 H243 . 0.951 no
C25 H251 . 0.954 no
C25 H252 . 0.962 no
C25 H253 . 0.949 no
C26 C27 . 1.378(4) yes
C26 H261 . 0.922 no
C27 C28 . 1.385(4) yes
C27 H271 . 0.934 no
C28 C29 . 1.395(3) yes
C28 H281 . 0.941 no
C29 C30 . 1.508(4) yes
C30 C31 . 1.535(4) yes
C30 C32 . 1.517(5) yes
C30 H301 . 0.964 no
C31 H313 . 0.966 no
C31 H312 . 0.968 no
C31 H311 . 0.965 no
C32 H321 . 0.961 no
C32 H322 . 0.969 no
C32 H323 . 0.967 no
C33 S34 . 1.523(2) yes
C35 C36 . 1.411(4) yes
C35 C39 . 1.385(4) yes
C35 H351 . 0.969 no
C36 C37 . 1.393(4) yes
C36 H361 . 0.986 no
C37 C38 . 1.410(5) yes
C37 H371 . 0.962 no
C38 C39 . 1.414(5) yes
C38 H381 . 0.967 no
C39 H391 . 0.967 no
C40 O41 . 1.241(3) yes
C1 C1 2_765 1.489(10) yes
C1 C3 . 1.431(7) yes
C1 H11 . 1.013 no
C1 H12 . 0.988 no
C3 C4 . 1.533(8) yes
C3 H31 . 1.019 no
C3 H32 . 1.012 no
C4 H41 . 0.954 no
C4 H42 . 0.958 no
C4 H43 . 0.965 no

loop_
_geom_hbond_atom_site_label_D
_geom_hbond_atom_site_label_H
_geom_hbond_atom_site_label_A
_geom_hbond_site_symmetry_A
_geom_hbond_angle_DHA
_geom_hbond_distance_DH
_geom_hbond_distance_HA
_geom_hbond_distance_DA
_geom_hbond_publ_flag
C36 H361 O3 2_666 142.51(8) 0.986 2.438 3.276(4) yes
C4 H41 O41 3_554 131.06(14) 0.954 2.577 3.283(4) yes
